data_2101672
loop_
_publ_author_name
'Gaudin, E.'
'Fischer, L.'
'Boucher, F.'
'Evain, M.'
'Petricek, V.'

_publ_section_title
;
 Ag~2~Ti~2~P~2~S~11~: A New Layered Thiophosphate. Synthesis, Structure
 Determination and Temperature Dependence of the Silver Distribution
;
_journal_issue 1
_journal_name_full 'Acta Crystallographica Section B'
_journal_page_first 67
_journal_page_last 75
_journal_paper_doi 10.1107/S010876819601097X
_journal_volume 53
_journal_year 1997
_chemical_formula_sum 'Ag2 P2 S11 Ti2'
_space_group_IT_number 62
_symmetry_cell_setting orthorhombic
_symmetry_space_group_name_Hall '-P 2ac 2n'
_symmetry_space_group_name_H-M 'P n m a'
_atom_type_scat_source IntTabIV
_cell_angle_alpha 90.0
_cell_angle_beta 90.0
_cell_angle_gamma 90.0
_cell_formula_units_Z 4
_cell_length_a 8.5222(11)
_cell_length_b 6.8359(10)
_cell_length_c 24.142(4)
_cell_measurement_reflns_used 24
_cell_measurement_temperature 293
_cell_volume 1406.4(4)
_diffrn_measurement_device 'Enraf-Nonius CAD-4F'
_diffrn_measurement_method \w/\q
_diffrn_radiation_type MoK\a
_diffrn_radiation_wavelength 0.71073
_diffrn_reflns_av_R_equivalents 0.0261
_diffrn_reflns_limit_h_max 13
_diffrn_reflns_limit_h_min -1
_diffrn_reflns_limit_k_max 11
_diffrn_reflns_limit_k_min -1
_diffrn_reflns_limit_l_max 38
_diffrn_reflns_limit_l_min -1
_diffrn_reflns_number 4525
_diffrn_reflns_theta_max 35
_diffrn_standards_decay_% <0.5
_diffrn_standards_interval_time 60
_diffrn_standards_number 3
_exptl_absorpt_coefficient_mu 5.66
_exptl_absorpt_correction_T_max 0.924
_exptl_absorpt_correction_T_min 0.762
_exptl_absorpt_correction_type gaussian
_exptl_crystal_density_diffrn 3.428
_exptl_crystal_size_max 0.23
_exptl_crystal_size_mid 0.050
_exptl_crystal_size_min 0.014
_refine_diff_density_max 1.16
_refine_diff_density_min -1.67
_refine_ls_extinction_coef 0.41(2)
_refine_ls_extinction_method 'secondary isotropic Gaussian type I (Becker & Coppens, 1974)'
_refine_ls_goodness_of_fit_obs 1.28
_refine_ls_hydrogen_treatment 'no H atoms'
_refine_ls_number_parameters 128
_refine_ls_number_reflns 1556
_refine_ls_R_factor_obs 0.0378
_refine_ls_structure_factor_coef F
_refine_ls_weighting_details 'w = 1/[\s^2^(|F~o~|) + (0.011|F~o~|)^2^]'
_refine_ls_weighting_scheme calc
_refine_ls_wR_factor_obs 0.0385
_reflns_number_observed 1556
_reflns_observed_criterion I>3\s(I)
_cod_data_source_file du0410.cif
_cod_data_source_block du0410a
_cod_depositor_comments
;
The following automatic conversions were performed:
'_exptl_absorpt_correction_type' value 'Gaussian' changed to 'gaussian'
according to '/home/saulius/struct/CIF-dictionaries/cif_core.dic'
dictionary named 'cif_core.dic' version 2.4.1 from 2010-06-29.

Automatic conversion script
Id: cif_fix_enum 1527 2010-12-29 10:47:43Z saulius 

The following automatic conversions were performed:

'_exptl_absorpt_correction_type' value 'Gaussian' changed to
'gaussian' according to
/home/saulius/struct/CIF-dictionaries/cif_core.dic dictionary named
'cif_core.dic' version 2.4.1 from 2010-06-29.

Automatic conversion script
Id: cif_fix_values 1715 2011-07-08 13:25:40Z adriana 

The following automatic conversions were performed:

'_refine_ls_weighting_scheme' value 'w = 1/[\s^2^(|F~o~|) +
(0.011|F~o~|)^2^]' was changed to 'calc'. New tag
'_refine_ls_weighting_details' was created. The value of the new tag
was set to 'w = 1/[\s^2^(|F~o~|) + (0.011|F~o~|)^2^]'.

Automatic conversion script
Id: cif_fix_values 3143 2015-03-26 13:38:13Z robertas 
;
_cod_database_code 2101672

loop_
_symmetry_equiv_pos_as_xyz
x,y,z
1/2+x,y,1/2-z
x,1/2-y,z
1/2-x,1/2+y,1/2+z
-x,-y,-z
1/2-x,-y,1/2+z
-x,1/2+y,-z
1/2+x,1/2-y,1/2-z

loop_
_atom_site_label
_atom_site_fract_x
_atom_site_fract_y
_atom_site_fract_z
Ag1 .3960(3) .25 .30156(10)
Ag2 .6074(2) .75 .19497(6)
Ti1 .74486(15) .00434(14) .42200(3)
P1 .0029(2) .25 .35015(8)
P2 .0017(2) .75 .15150(8)
S1 .1102(3) .25 .27591(9)
S2 .8946(2) .75 .22563(8)
S3 .9605(2) .9957(2) .10589(7)
S4 .0411(2) .9975(2) .39329(7)
S5 .7598(2) .25 .34353(7)
S6 .2442(2) .75 .15469(7)
S7 .6199(2) .25 .48251(7)
S8 .8585(2) .25 .48469(8)
S9 .7598(2) .75 .48494(7)
